data_4131620
loop_
_publ_author_name
'Kuznetsov, Dmitry M.'
'Kutateladze, Andrei G.'

_publ_section_title
;
 Step-Economical Photoassisted Diversity-Oriented Synthesis: Sustaining
 Cascade Photoreactions in Oxalyl Anilides to Access Complex
 Polyheterocyclic Molecular Architectures.
;
_journal_issue 46
_journal_name_full 'Journal of the American Chemical Society'
_journal_page_first 16584
_journal_page_last 16590
_journal_paper_doi 10.1021/jacs.7b07598
_journal_volume 139
_journal_year 2017
_chemical_formula_moiety 'C22 H16 N4 O2'
_chemical_formula_sum 'C22 H16 N4 O2'
_chemical_formula_weight 368.39
_chemical_name_common Postphoto_azaindoline
_space_group_crystal_system monoclinic
_space_group_IT_number 4
_space_group_name_Hall 'P 2yb'
_space_group_name_H-M_alt 'P 1 21 1'
_atom_sites_solution_hydrogens geom
_cell_angle_alpha 90.00(3)
_cell_angle_beta 102.40(3)
_cell_angle_gamma 90.00(3)
_cell_formula_units_Z 2
_cell_length_a 13.738(3)
_cell_length_b 7.521(2)
_cell_length_c 8.434(2)
_cell_measurement_reflns_used 9541
_cell_measurement_temperature 296.(2)
_cell_measurement_theta_max 26.4920
_cell_measurement_theta_min 2.4788
_cell_volume 851.1(4)
_computing_cell_refinement 'SAINT V8.37A (Bruker AXS Inc., 2015)'
_computing_data_collection 'Bruker Instrument Service v2016.11.0.2'
_computing_data_reduction 'Bruker SAINT'
_computing_molecular_graphics 'shelXle (C.B. Huebschle, rev 807)'
_computing_publication_material 'Bruker SHELXTL'
_computing_structure_refinement 'SHELXL-2014/7 (Sheldrick, 2014)'
_computing_structure_solution 'XT, VERSION 2014/5'
_diffrn_ambient_temperature 296.(2)
_diffrn_detector_area_resol_mean 8.3333
_diffrn_measured_fraction_theta_full 0.997
_diffrn_measured_fraction_theta_max 0.997
_diffrn_measurement_device_type 'Bruker D8 APEX II Diffractometer'
_diffrn_measurement_method '\f and \w scans'
_diffrn_radiation_monochromator graphite
_diffrn_radiation_type 'Mo K\a'
_diffrn_radiation_wavelength 0.71073
_diffrn_reflns_av_R_equivalents 0.0448
_diffrn_reflns_av_unetI/netI 0.0162
_diffrn_reflns_limit_h_max 15
_diffrn_reflns_limit_h_min -15
_diffrn_reflns_limit_k_max 8
_diffrn_reflns_limit_k_min -8
_diffrn_reflns_limit_l_max 9
_diffrn_reflns_limit_l_min -9
_diffrn_reflns_number 91487
_diffrn_reflns_theta_full 23.23
_diffrn_reflns_theta_max 23.23
_diffrn_reflns_theta_min 1.52
_diffrn_source 'sealed tube'
_diffrn_source_type 'Siemens KFFMO2K-90'
_exptl_absorpt_coefficient_mu 0.096
_exptl_absorpt_correction_T_max 0.99
_exptl_absorpt_correction_T_min 0.85
_exptl_absorpt_correction_type multi-scan
_exptl_absorpt_process_details
;
Krause, L.; Herbst-Irmer, R.; Sheldrick, G. M.; Stalke, D. (2015). J. Appl.
Cryst. 48, 3-10.
;
_exptl_crystal_colour 'clear colourless'
_exptl_crystal_density_diffrn 1.438
_exptl_crystal_density_method 'not measured'
_exptl_crystal_description Needle
_exptl_crystal_F_000 384
_exptl_crystal_size_max 0.650
_exptl_crystal_size_mid 0.160
_exptl_crystal_size_min 0.060
_refine_diff_density_max 0.558
_refine_diff_density_min -0.546
_refine_ls_abs_structure_details
;

Flack x determined using 1000 quotients [(I+)-(I-)]/[(I+)+(I-)]
(Parsons, Flack and Wagner, Acta Cryst. B69 (2013) 249-259).
;
_refine_ls_abs_structure_Flack -0.5(3)
_refine_ls_extinction_method none
_refine_ls_goodness_of_fit_ref 1.399
_refine_ls_matrix_type full
_refine_ls_number_parameters 254
_refine_ls_number_reflns 2438
_refine_ls_number_restraints 274
_refine_ls_restrained_S_all 1.338
_refine_ls_R_factor_all 0.0941
_refine_ls_R_factor_gt 0.0918
_refine_ls_shift/su_max 0.030
_refine_ls_shift/su_mean 0.005
_refine_ls_structure_factor_coef Fsqd
_refine_ls_weighting_details 'w=1/[\s^2^(Fo^2^)+7.2471P] where P=(Fo^2^+2Fc^2^)/3'
_refine_ls_weighting_scheme calc
_refine_ls_wR_factor_gt 0.2629
_refine_ls_wR_factor_ref 0.2635
_reflns_number_gt 2351
_reflns_number_total 2438
_reflns_threshold_expression 'I > 2\s(I)'
_cod_data_source_file ja7b07598_si_008.cif
_cod_data_source_block dmk36805
_cod_database_code 4131620

loop_
_space_group_symop_operation_xyz
'x, y, z'
'-x, y+1/2, -z'

loop_
_atom_site_type_symbol
_atom_site_label
_atom_site_fract_x
_atom_site_fract_y
_atom_site_fract_z
_atom_site_U_iso_or_equiv
_atom_site_adp_type
_atom_site_calc_flag
_atom_site_refinement_flags_adp
_atom_site_refinement_flags_posn
_atom_site_occupancy
O O1 0.4649(7) 0.3475(16) 0.2613(10) 0.039(3) Uani d U . 1
O O2 0.2655(8) 0.4358(18) 0.0703(11) 0.048(3) Uani d U . 1
N N1 0.3837(8) 0.3878(16) 0.4715(13) 0.027(2) Uani d U . 1
N N2 0.2260(9) 0.4411(17) 0.3243(12) 0.029(3) Uani d U . 1
N N3 0.4779(9) 0.3162(17) 0.8972(13) 0.032(3) Uani d U . 1
H H3 0.4727 0.2749 0.9901 0.039 Uiso calc U R 1
N N4 0.6480(9) 0.4017(19) 0.9606(13) 0.034(3) Uani d U . 1
C C1 0.1330(10) 0.538(2) 0.2909(18) 0.030(3) Uani d U . 1
C C2 0.0726(11) 0.536(2) 0.1479(19) 0.037(3) Uani d U . 1
H H2 0.0871 0.4645 0.0659 0.045 Uiso calc U R 1
C C3 -0.0135(11) 0.639(3) 0.1183(19) 0.043(4) Uani d U . 1
H H6 -0.0559 0.6393 0.0162 0.052 Uiso calc U R 1
C C4 -0.0355(13) 0.742(3) 0.241(2) 0.047(4) Uani d U . 1
H H4 -0.0935 0.8095 0.2227 0.056 Uiso calc U R 1
C C5 0.0266(12) 0.744(2) 0.386(2) 0.041(4) Uani d U . 1
H H5 0.01 0.8143 0.4677 0.049 Uiso calc U R 1
C C6 0.1162(11) 0.646(2) 0.4229(19) 0.032(3) Uani d U . 1
C C7 0.1683(13) 0.786(2) 0.704(2) 0.047(4) Uani d U . 1
H H7A 0.225 0.7907 0.7936 0.07 Uiso calc U R 1
H H7B 0.1111 0.7458 0.7427 0.07 Uiso calc U R 1
H H7C 0.1555 0.9021 0.6576 0.07 Uiso calc U R 1
C C8 0.1890(11) 0.660(2) 0.5790(19) 0.032(3) Uani d U . 1
C C9 0.2708(11) 0.558(2) 0.6044(17) 0.026(3) Uani d U . 1
C C10 0.3557(11) 0.537(2) 0.7533(17) 0.030(3) Uani d U . 1
H H10A 0.3318 0.5615 0.8513 0.036 Uiso calc U R 1
H H10B 0.4088 0.62 0.7475 0.036 Uiso calc U R 1
C C11 0.3951(10) 0.342(2) 0.7564(16) 0.028(3) Uani d U . 1
C C12 0.3072(10) 0.215(2) 0.7200(17) 0.029(3) Uani d U . 1
H H12 0.2954 0.1271 0.7907 0.035 Uiso calc U R 1
C C13 0.2504(11) 0.245(2) 0.5791(17) 0.028(3) Uani d U . 1
H H13 0.1961 0.173 0.5357 0.033 Uiso calc U R 1
C C14 0.2790(10) 0.407(2) 0.4888(15) 0.027(3) Uani d U . 1
C C15 0.3891(11) 0.378(2) 0.3124(15) 0.030(3) Uani d U . 1
C C16 0.2866(11) 0.420(2) 0.2128(16) 0.030(3) Uani d U . 1
C C17 0.4510(10) 0.311(2) 0.6158(16) 0.027(3) Uani d U . 1
H H17 0.4549 0.1823 0.5988 0.033 Uiso calc U R 1
C C18 0.5531(11) 0.377(2) 0.6849(16) 0.029(3) Uani d U . 1
C C19 0.6365(10) 0.411(2) 0.6236(16) 0.031(3) Uani d U . 1
H H19 0.6333 0.4113 0.5123 0.037 Uiso calc U R 1
C C20 0.7251(12) 0.447(2) 0.7326(18) 0.039(4) Uani d U . 1
H H20 0.7825 0.4741 0.6959 0.047 Uiso calc U R 1
C C21 0.7269(11) 0.441(2) 0.8917(18) 0.040(4) Uani d U . 1
H H21 0.7874 0.4652 0.962 0.048 Uiso calc U R 1
C C22 0.5660(10) 0.370(2) 0.8556(15) 0.028(3) Uani d U . 1

loop_
_atom_site_aniso_label
_atom_site_aniso_U_11
_atom_site_aniso_U_22
_atom_site_aniso_U_33
_atom_site_aniso_U_12
_atom_site_aniso_U_13
_atom_site_aniso_U_23
O1 0.038(5) 0.067(8) 0.011(4) 0.011(5) 0.004(4) 0.006(5)
O2 0.044(6) 0.084(9) 0.011(4) 0.008(7) -0.004(4) 0.002(5)
N1 0.030(5) 0.030(6) 0.023(4) -0.003(4) 0.008(3) -0.003(4)
N2 0.030(5) 0.040(6) 0.013(4) -0.005(4) -0.002(3) -0.004(4)
N3 0.034(5) 0.047(7) 0.017(5) -0.001(5) 0.006(4) 0.007(5)
N4 0.031(5) 0.048(8) 0.020(5) 0.000(5) -0.002(4) 0.008(5)
C1 0.024(5) 0.038(7) 0.025(5) -0.008(5) -0.001(4) 0.002(5)
C2 0.030(6) 0.050(9) 0.026(6) -0.010(6) -0.007(5) 0.001(6)
C3 0.027(7) 0.069(10) 0.025(7) -0.001(7) -0.012(5) 0.013(6)
C4 0.038(8) 0.065(10) 0.034(7) 0.005(7) 0.003(5) 0.017(6)
C5 0.037(7) 0.053(9) 0.033(7) 0.006(6) 0.008(5) 0.011(6)
C6 0.032(6) 0.034(7) 0.031(6) -0.006(5) 0.008(4) 0.005(5)
C7 0.049(10) 0.048(9) 0.043(8) 0.009(8) 0.009(7) -0.009(7)
C8 0.034(6) 0.032(7) 0.034(6) -0.004(5) 0.013(5) 0.000(5)
C9 0.030(6) 0.033(6) 0.017(6) -0.006(5) 0.007(4) 0.000(5)
C10 0.031(6) 0.040(6) 0.021(6) -0.003(5) 0.010(5) -0.001(5)
C11 0.032(5) 0.038(7) 0.014(5) 0.001(5) 0.007(4) 0.005(5)
C12 0.026(6) 0.042(7) 0.019(6) -0.001(5) 0.003(5) 0.002(5)
C13 0.025(6) 0.035(6) 0.023(6) -0.003(5) 0.004(5) -0.003(5)
C14 0.028(5) 0.033(6) 0.021(5) -0.004(4) 0.005(4) -0.003(4)
C15 0.039(6) 0.032(8) 0.019(5) -0.002(5) 0.009(4) -0.001(5)
C16 0.037(6) 0.038(8) 0.013(4) -0.003(6) -0.001(4) -0.004(5)
C17 0.033(5) 0.034(7) 0.016(5) 0.002(5) 0.007(4) 0.003(5)
C18 0.034(5) 0.025(7) 0.030(5) 0.005(5) 0.010(4) 0.003(5)
C19 0.036(6) 0.040(9) 0.019(6) 0.006(6) 0.008(4) 0.010(6)
C20 0.035(7) 0.047(9) 0.034(6) 0.006(6) 0.004(5) 0.010(6)
C21 0.029(7) 0.055(11) 0.034(6) -0.003(7) 0.000(5) 0.008(6)
C22 0.031(5) 0.035(8) 0.018(5) 0.006(5) 0.002(4) 0.005(5)

loop_
_atom_type_symbol
_atom_type_description
_atom_type_scat_dispersion_real
_atom_type_scat_dispersion_imag
_atom_type_scat_source
C C 0.0033 0.0016 'International Tables Vol C Tables 4.2.6.8 and 6.1.1.4'
H H 0.0000 0.0000 'International Tables Vol C Tables 4.2.6.8 and 6.1.1.4'
N N 0.0061 0.0033 'International Tables Vol C Tables 4.2.6.8 and 6.1.1.4'
O O 0.0106 0.0060 'International Tables Vol C Tables 4.2.6.8 and 6.1.1.4'

loop_
_geom_angle_atom_site_label_1
_geom_angle_atom_site_label_2
_geom_angle_atom_site_label_3
_geom_angle
C15 N1 C17 129.3(12)
C15 N1 C14 111.2(11)
C17 N1 C14 113.9(10)
C16 N2 C14 112.2(11)
C16 N2 C1 123.9(11)
C14 N2 C1 121.3(11)
C22 N3 C11 108.9(10)
C22 N3 H3 125.6
C11 N3 H3 125.6
C22 N4 C21 113.6(12)
C2 C1 C6 123.1(15)
C2 C1 N2 122.1(15)
C6 C1 N2 114.6(12)
C1 C2 C3 120.2(17)
C1 C2 H2 119.9
C3 C2 H2 119.9
C4 C3 C2 119.6(15)
C4 C3 H6 120.2
C2 C3 H6 120.2
C5 C4 C3 120.0(17)
C5 C4 H4 120.0
C3 C4 H4 120.0
C4 C5 C6 123.2(17)
C4 C5 H5 118.4
C6 C5 H5 118.4
C5 C6 C1 113.9(14)
C5 C6 C8 123.3(15)
C1 C6 C8 122.7(13)
C8 C7 H7A 109.5
C8 C7 H7B 109.5
H7A C7 H7B 109.5
C8 C7 H7C 109.5
H7A C7 H7C 109.5
H7B C7 H7C 109.5
C9 C8 C6 119.2(14)
C9 C8 C7 122.1(14)
C6 C8 C7 118.7(14)
C8 C9 C14 120.1(13)
C8 C9 C10 131.0(14)
C14 C9 C10 107.7(12)
C9 C10 C11 108.1(12)
C9 C10 H10A 110.1
C11 C10 H10A 110.1
C9 C10 H10B 110.1
C11 C10 H10B 110.1
H10A C10 H10B 108.4
N3 C11 C12 121.8(12)
N3 C11 C10 110.0(12)
C12 C11 C10 109.1(11)
N3 C11 C17 99.9(10)
C12 C11 C17 104.7(11)
C10 C11 C17 110.7(11)
C13 C12 C11 112.1(14)
C13 C12 H12 123.9
C11 C12 H12 124.0
C12 C13 C14 115.1(14)
C12 C13 H13 122.4
C14 C13 H13 122.4
N2 C14 N1 102.9(10)
N2 C14 C9 113.2(13)
N1 C14 C9 110.1(11)
N2 C14 C13 119.2(12)
N1 C14 C13 109.2(12)
C9 C14 C13 102.3(10)
O1 C15 N1 125.8(13)
O1 C15 C16 127.0(12)
N1 C15 C16 107.1(12)
O2 C16 N2 128.7(14)
O2 C16 C15 125.7(13)
N2 C16 C15 105.6(11)
N1 C17 C18 124.3(12)
N1 C17 C11 104.1(11)
C18 C17 C11 103.3(11)
N1 C17 H17 108.0
C18 C17 H17 108.1
C11 C17 H17 108.0
C19 C18 C22 117.1(13)
C19 C18 C17 135.0(13)
C22 C18 C17 106.8(12)
C20 C19 C18 118.0(13)
C20 C19 H19 121.0
C18 C19 H19 121.0
C21 C20 C19 118.9(15)
C21 C20 H20 120.5
C19 C20 H20 120.5
C20 C21 N4 126.1(14)
C20 C21 H21 117.0
N4 C21 H21 117.0
N4 C22 N3 123.9(12)
N4 C22 C18 126.1(13)
N3 C22 C18 110.0(12)

loop_
_geom_bond_atom_site_label_1
_geom_bond_atom_site_label_2
_geom_bond_distance
O1 C15 1.230(16)
O2 C16 1.180(16)
N1 C15 1.362(16)
N1 C17 1.479(18)
N1 C14 1.484(17)
N2 C16 1.392(18)
N2 C14 1.444(17)
N2 C1 1.444(19)
N3 C22 1.390(18)
N3 C11 1.471(18)
N3 H3 0.86
N4 C22 1.298(18)
N4 C21 1.366(19)
C1 C2 1.31(2)
C1 C6 1.44(2)
C2 C3 1.39(2)
C2 H2 0.93
C3 C4 1.37(2)
C3 H6 0.93
C4 C5 1.34(2)
C4 H4 0.93
C5 C6 1.41(2)
C5 H5 0.93
C6 C8 1.48(2)
C7 C8 1.49(2)
C7 H7A 0.96
C7 H7B 0.96
C7 H7C 0.96
C8 C9 1.34(2)
C9 C14 1.51(2)
C9 C10 1.53(2)
C10 C11 1.56(2)
C10 H10A 0.97
C10 H10B 0.97
C11 C12 1.52(2)
C11 C17 1.562(18)
C12 C13 1.29(2)
C12 H12 0.93
C13 C14 1.53(2)
C13 H13 0.93
C15 C16 1.51(2)
C17 C18 1.48(2)
C17 H17 0.98
C18 C19 1.380(19)
C18 C22 1.414(19)
C19 C20 1.38(2)
C19 H19 0.93
C20 C21 1.34(2)
C20 H20 0.93
C21 H21 0.93

loop_
_geom_torsion_atom_site_label_1
_geom_torsion_atom_site_label_2
_geom_torsion_atom_site_label_3
_geom_torsion_atom_site_label_4
_geom_torsion
C16 N2 C1 C2 36.(2)
C14 N2 C1 C2 -163.9(15)
C16 N2 C1 C6 -139.5(14)
C14 N2 C1 C6 20.3(19)
C6 C1 C2 C3 -1.(2)
N2 C1 C2 C3 -176.2(15)
C1 C2 C3 C4 -1.(3)
C2 C3 C4 C5 1.(3)
C3 C4 C5 C6 0.(3)
C4 C5 C6 C1 -2.(2)
C4 C5 C6 C8 174.8(16)
C2 C1 C6 C5 2.(2)
N2 C1 C6 C5 178.0(13)
C2 C1 C6 C8 -174.6(15)
N2 C1 C6 C8 1.(2)
C5 C6 C8 C9 178.3(15)
C1 C6 C8 C9 -5.(2)
C5 C6 C8 C7 -1.(2)
C1 C6 C8 C7 175.5(15)
C6 C8 C9 C14 -11.(2)
C7 C8 C9 C14 168.0(14)
C6 C8 C9 C10 -177.1(14)
C7 C8 C9 C10 2.(3)
C8 C9 C10 C11 148.7(16)
C14 C9 C10 C11 -18.4(15)
C22 N3 C11 C12 145.0(13)
C22 N3 C11 C10 -85.6(13)
C22 N3 C11 C17 30.8(15)
C9 C10 C11 N3 179.4(11)
C9 C10 C11 C12 -44.7(14)
C9 C10 C11 C17 70.0(14)
N3 C11 C12 C13 -170.2(13)
C10 C11 C12 C13 60.0(15)
C17 C11 C12 C13 -58.5(15)
C11 C12 C13 C14 -4.9(18)
C16 N2 C14 N1 7.9(16)
C1 N2 C14 N1 -154.1(12)
C16 N2 C14 C9 126.7(13)
C1 N2 C14 C9 -35.3(18)
C16 N2 C14 C13 -113.0(14)
C1 N2 C14 C13 85.0(17)
C15 N1 C14 N2 -10.5(16)
C17 N1 C14 N2 -166.5(12)
C15 N1 C14 C9 -131.4(13)
C17 N1 C14 C9 72.6(15)
C15 N1 C14 C13 117.1(13)
C17 N1 C14 C13 -38.9(15)
C8 C9 C14 N2 30.5(19)
C10 C9 C14 N2 -160.7(11)
C8 C9 C14 N1 145.0(13)
C10 C9 C14 N1 -46.2(15)
C8 C9 C14 C13 -99.0(15)
C10 C9 C14 C13 69.8(13)
C12 C13 C14 N2 174.2(13)
C12 C13 C14 N1 56.5(16)
C12 C13 C14 C9 -60.2(15)
C17 N1 C15 O1 -23.(3)
C14 N1 C15 O1 -174.0(15)
C17 N1 C15 C16 160.3(13)
C14 N1 C15 C16 9.0(17)
C14 N2 C16 O2 178.8(17)
C1 N2 C16 O2 -20.(3)
C14 N2 C16 C15 -2.9(17)
C1 N2 C16 C15 158.6(13)
O1 C15 C16 O2 -2.(3)
N1 C15 C16 O2 174.5(16)
O1 C15 C16 N2 179.2(16)
N1 C15 C16 N2 -3.9(17)
C15 N1 C17 C18 72.(2)
C14 N1 C17 C18 -137.3(13)
C15 N1 C17 C11 -170.7(14)
C14 N1 C17 C11 -20.1(15)
N3 C11 C17 N1 -162.8(11)
C12 C11 C17 N1 70.5(13)
C10 C11 C17 N1 -46.9(14)
N3 C11 C17 C18 -31.8(14)
C12 C11 C17 C18 -158.5(12)
C10 C11 C17 C18 84.1(14)
N1 C17 C18 C19 -52.(3)
C11 C17 C18 C19 -169.8(17)
N1 C17 C18 C22 140.5(14)
C11 C17 C18 C22 22.8(15)
C22 C18 C19 C20 -4.(2)
C17 C18 C19 C20 -170.0(17)
C18 C19 C20 C21 2.(2)
C19 C20 C21 N4 0.(3)
C22 N4 C21 C20 0.(3)
C21 N4 C22 N3 175.8(15)
C21 N4 C22 C18 -2.(2)
C11 N3 C22 N4 163.8(15)
C11 N3 C22 C18 -18.2(17)
C19 C18 C22 N4 4.(2)
C17 C18 C22 N4 173.8(16)
C19 C18 C22 N3 -174.1(14)
C17 C18 C22 N3 -4.0(17)
